data_7130799
loop_
_publ_author_name
'Huffman, Zachary K.'
'Sperling, Joseph M.'
'Windorff, Cory J.'
'Long, Brian N.'
'Cordova, Lucas'
'Ramanantoanina, Harry'
'Celis-Barros, Cristian'
'Albrecht-Sch\"onzart, Thomas E.'

_publ_section_title
;
 Synthesis and characterization of a bimetallic americium(iii)
 pyrithionate coordination complex
;
_journal_name_full 'Chemical Communications'
_journal_paper_doi 10.1039/D2CC03352F
_journal_year 2022
_chemical_formula_moiety '2(C15 H16 Er N3 O5 S3), 2(H2 O)'
_chemical_formula_sum 'C30 H36 Er2 N6 O12 S6'
_chemical_formula_weight 1199.53
_space_group_crystal_system triclinic
_space_group_IT_number 2
_space_group_name_Hall '-P 1'
_space_group_name_H-M_alt 'P -1'
_atom_sites_solution_hydrogens mixed
_atom_sites_solution_primary dual
_audit_creation_date 2021-10-26
_audit_creation_method
;
Olex2 1.3
(compiled 2020.11.12 svn.r5f609507 for OlexSys, GUI svn.r6408)
;
_audit_update_record
;
2022-06-14 deposited with the CCDC.	2022-09-15 downloaded from the CCDC.
;
_cell_angle_alpha 111.4100(10)
_cell_angle_beta 94.0230(10)
_cell_angle_gamma 91.0700(10)
_cell_formula_units_Z 1
_cell_length_a 7.44370(10)
_cell_length_b 11.0980(2)
_cell_length_c 13.1205(2)
_cell_measurement_reflns_used 9086
_cell_measurement_temperature 296.15
_cell_measurement_theta_max 38.65
_cell_measurement_theta_min 2.75
_cell_volume 1005.46(3)
_computing_cell_refinement 'SAINT V8.40B (?, 2016)'
_computing_data_reduction 'SAINT V8.40B (?, 2016)'
_computing_molecular_graphics 'Olex2 1.3 (Dolomanov et al., 2009)'
_computing_publication_material 'Olex2 1.3 (Dolomanov et al., 2009)'
_computing_structure_refinement 'SHELXL 2018/3 (Sheldrick, 2015)'
_computing_structure_solution 'SHELXT 2018/2 (Sheldrick, 2018)'
_diffrn_ambient_temperature 296.15
_diffrn_measured_fraction_theta_full 0.999
_diffrn_measured_fraction_theta_max 0.998
_diffrn_measurement_device_type 'Bruker APEX-II CCD'
_diffrn_measurement_method '\f and \w scans'
_diffrn_radiation_type MoK\a
_diffrn_radiation_wavelength 0.71073
_diffrn_reflns_av_R_equivalents 0.0522
_diffrn_reflns_av_unetI/netI 0.0296
_diffrn_reflns_Laue_measured_fraction_full 0.999
_diffrn_reflns_Laue_measured_fraction_max 0.998
_diffrn_reflns_limit_h_max 15
_diffrn_reflns_limit_h_min -15
_diffrn_reflns_limit_k_max 22
_diffrn_reflns_limit_k_min -22
_diffrn_reflns_limit_l_max 26
_diffrn_reflns_limit_l_min -26
_diffrn_reflns_number 178231
_diffrn_reflns_point_group_measured_fraction_full 0.999
_diffrn_reflns_point_group_measured_fraction_max 0.998
_diffrn_reflns_theta_full 25.242
_diffrn_reflns_theta_max 46.476
_diffrn_reflns_theta_min 1.973
_diffrn_source_current 1.4
_diffrn_source_power 0.07
_diffrn_source_voltage 50.0
_diffrn_standards_number 0
_exptl_absorpt_coefficient_mu 4.522
_exptl_absorpt_correction_T_max 0.7491
_exptl_absorpt_correction_T_min 0.6355
_exptl_absorpt_correction_type multi-scan
_exptl_absorpt_process_details
;
SADABS-2016/2 (Bruker,2016/2) was used for absorption correction.
wR2(int) was 0.0776 before and 0.0577 after correction.
The Ratio of minimum to maximum transmission is 0.8484.
The \l/2 correction factor is Not present.
;
_exptl_crystal_colour 'clear light pink'
_exptl_crystal_colour_lustre clear
_exptl_crystal_colour_modifier light
_exptl_crystal_colour_primary pink
_exptl_crystal_density_diffrn 1.981
_exptl_crystal_description plate
_exptl_crystal_F_000 586
_exptl_crystal_size_max 0.563
_exptl_crystal_size_mid 0.34
_exptl_crystal_size_min 0.258
_refine_diff_density_max 1.085
_refine_diff_density_min -1.097
_refine_diff_density_rms 0.123
_refine_ls_extinction_method none
_refine_ls_goodness_of_fit_ref 1.019
_refine_ls_hydrogen_treatment mixed
_refine_ls_matrix_type full
_refine_ls_number_parameters 264
_refine_ls_number_reflns 17847
_refine_ls_number_restraints 1
_refine_ls_restrained_S_all 1.019
_refine_ls_R_factor_all 0.0452
_refine_ls_R_factor_gt 0.0291
_refine_ls_shift/su_max 0.005
_refine_ls_shift/su_mean 0.000
_refine_ls_structure_factor_coef Fsqd
_refine_ls_weighting_details 'w=1/[\s^2^(Fo^2^)+(0.0150P)^2^+0.5382P] where P=(Fo^2^+2Fc^2^)/3'
_refine_ls_weighting_scheme calc
_refine_ls_wR_factor_gt 0.0485
_refine_ls_wR_factor_ref 0.0525
_reflns_Friedel_coverage 0.000
_reflns_number_gt 14492
_reflns_number_total 17847
_reflns_threshold_expression 'I > 2\s(I)'
_cod_data_source_file d2cc03352f2.cif
_cod_data_source_block a_CCDC4
_cod_database_code 7130799
_shelx_shelxl_version_number 2018/3
_shelx_space_group_comment
;
The symmetry employed for this shelxl refinement is uniquely defined
by the following loop, which should always be used as a source of
symmetry information in preference to the above space-group names.
They are only intended as comments.
;
_shelx_estimated_absorpt_t_max 0.388
_shelx_estimated_absorpt_t_min 0.185
_olex2_refinement_description
;
1. Fixed Uiso
 At 1.2 times of:
  All C(H) groups
 At 1.5 times of:
  All O(H) groups, All O(H,H) groups
2. Restrained distances
 Er1-H5A \\sim Er1-H5B
 with sigma of 0.02
3.a Free rotating group:
 O5(H5A,H5B), O6(H6A)
3.b Rotating group:
 O4(H4A,H4B)
3.c Aromatic/amide H refined with riding coordinates:
 C15(H15), C5(H5), C10(H10), C2(H2), C4(H4), C12(H12), C3(H3), C14(H14),
 C9(H9), C7(H7), C8(H8), C13(H13)
;
_olex2_submission_special_instructions 'No special instructions were received'

loop_
_space_group_symop_operation_xyz
'x, y, z'
'-x, -y, -z'

loop_
_atom_site_label
_atom_site_type_symbol
_atom_site_fract_x
_atom_site_fract_y
_atom_site_fract_z
_atom_site_U_iso_or_equiv
_atom_site_adp_type
_atom_site_occupancy
_atom_site_site_symmetry_order
_atom_site_calc_flag
_atom_site_refinement_flags_posn
_atom_site_refinement_flags_adp
_atom_site_refinement_flags_occupancy
_atom_site_disorder_assembly
_atom_site_disorder_group
Er1 Er 0.27534(2) 0.71616(2) 0.62908(2) 0.01993(1) Uani 1 1 d D . . . .
S3 S 0.46857(5) 0.94302(4) 0.77670(4) 0.03580(8) Uani 1 1 d . . . . .
S2 S 0.31485(7) 0.69183(4) 0.83205(3) 0.03680(8) Uani 1 1 d . . . . .
S1 S 0.26901(7) 0.86421(4) 0.49654(4) 0.04042(9) Uani 1 1 d . . . . .
O2 O 0.29924(15) 0.50006(9) 0.61073(8) 0.02723(18) Uani 1 1 d . . . . .
O1 O 0.23638(16) 0.58773(10) 0.44391(8) 0.02970(19) Uani 1 1 d . . . . .
O4 O 0.57756(14) 0.68924(10) 0.58579(10) 0.0326(2) Uani 1 1 d . . . . .
H4A H 0.621623 0.759363 0.583493 0.049 Uiso 1 1 d R U . . .
H4B H 0.580794 0.634443 0.520774 0.049 Uiso 1 1 d R U . . .
O3 O 0.08663(14) 0.88010(10) 0.71373(9) 0.0328(2) Uani 1 1 d . . . . .
O5 O -0.02437(14) 0.63478(11) 0.61491(11) 0.0353(2) Uani 1 1 d G . . . .
H5A H -0.069689 0.557724 0.591630 0.053 Uiso 1 1 d DG U . . .
H5B H -0.108730 0.681374 0.646075 0.053 Uiso 1 1 d DG U . . .
O6 O -0.22243(17) 0.89453(13) 0.59080(13) 0.0405(3) Uani 1 1 d G . . . .
H6A H -0.116891 0.906377 0.623062 0.061 Uiso 1 1 d G U . . .
N1 N 0.28017(16) 0.61983(12) 0.35903(9) 0.02572(19) Uani 1 1 d . . . . .
N3 N 0.12107(17) 0.97669(11) 0.81143(10) 0.0270(2) Uani 1 1 d . . . . .
N2 N 0.24289(16) 0.45347(11) 0.68491(10) 0.02550(19) Uani 1 1 d . . . . .
C1 C 0.2994(2) 0.74755(14) 0.37218(12) 0.0294(2) Uani 1 1 d . . . . .
C11 C 0.2957(2) 1.01397(13) 0.85217(12) 0.0294(2) Uani 1 1 d . . . . .
C6 C 0.2410(2) 0.53346(16) 0.79235(12) 0.0299(2) Uani 1 1 d . . . . .
C15 C -0.0228(2) 1.03352(16) 0.86421(14) 0.0363(3) Uani 1 1 d . . . . .
H15 H -0.138940 1.006046 0.831737 0.044 Uiso 1 1 calc R U . . .
C5 C 0.3046(2) 0.52218(16) 0.26351(12) 0.0342(3) Uani 1 1 d . . . . .
H5 H 0.293178 0.436862 0.259283 0.041 Uiso 1 1 calc R U . . .
C10 C 0.1912(3) 0.32641(16) 0.64877(15) 0.0384(3) Uani 1 1 d . . . . .
H10 H 0.193584 0.275631 0.574727 0.046 Uiso 1 1 calc R U . . .
C2 C 0.3454(3) 0.77268(19) 0.27923(16) 0.0416(4) Uani 1 1 d . . . . .
H2 H 0.361349 0.858139 0.284528 0.050 Uiso 1 1 calc R U . . .
C4 C 0.3460(3) 0.5471(2) 0.17300(14) 0.0422(4) Uani 1 1 d . . . . .
H4 H 0.359735 0.479670 0.106839 0.051 Uiso 1 1 calc R U . . .
C12 C 0.3191(3) 1.11298(17) 0.95743(14) 0.0440(4) Uani 1 1 d . . . . .
H12 H 0.435207 1.140292 0.989900 0.053 Uiso 1 1 calc R U . . .
C3 C 0.3671(3) 0.6754(2) 0.18203(16) 0.0457(4) Uani 1 1 d . . . . .
H3 H 0.395992 0.694671 0.121674 0.055 Uiso 1 1 calc R U . . .
C14 C 0.0019(3) 1.13101(18) 0.96492(16) 0.0486(5) Uani 1 1 d . . . . .
H14 H -0.096487 1.171001 1.001003 0.058 Uiso 1 1 calc R U . . .
C9 C 0.1353(3) 0.2717(2) 0.7199(2) 0.0512(5) Uani 1 1 d . . . . .
H9 H 0.102108 0.183843 0.695033 0.061 Uiso 1 1 calc R U . . .
C7 C 0.1802(3) 0.4767(2) 0.86425(16) 0.0477(4) Uani 1 1 d . . . . .
H7 H 0.174811 0.527983 0.937937 0.057 Uiso 1 1 calc R U . . .
C8 C 0.1289(3) 0.3487(3) 0.8291(2) 0.0566(6) Uani 1 1 d . . . . .
H8 H 0.089689 0.313360 0.878399 0.068 Uiso 1 1 calc R U . . .
C13 C 0.1758(4) 1.16941(18) 1.01252(15) 0.0524(5) Uani 1 1 d . . . . .
H13 H 0.194753 1.233724 1.082086 0.063 Uiso 1 1 calc R U . . .
H6B H -0.239(4) 0.942(3) 0.565(2) 0.055(8) Uiso 1 1 d . . . . .

loop_
_atom_site_aniso_label
_atom_site_aniso_U_11
_atom_site_aniso_U_22
_atom_site_aniso_U_33
_atom_site_aniso_U_23
_atom_site_aniso_U_13
_atom_site_aniso_U_12
Er1 0.01869(2) 0.01711(2) 0.02213(2) 0.00531(2) 0.00029(1) -0.00065(1)
S3 0.02690(15) 0.03000(16) 0.04210(19) 0.00469(14) -0.00264(14) -0.00705(12)
S2 0.0516(2) 0.03196(17) 0.02262(14) 0.00543(12) 0.00109(14) 0.00180(16)
S1 0.0648(3) 0.02345(15) 0.03640(18) 0.01443(14) 0.00636(18) 0.00535(16)
O2 0.0378(5) 0.0211(4) 0.0250(4) 0.0102(3) 0.0078(4) 0.0011(3)
O1 0.0419(5) 0.0251(4) 0.0227(4) 0.0099(3) 0.0025(4) -0.0075(4)
O4 0.0254(4) 0.0243(4) 0.0457(6) 0.0088(4) 0.0091(4) 0.0013(3)
O3 0.0274(4) 0.0269(4) 0.0319(5) -0.0029(4) -0.0031(4) 0.0040(4)
O5 0.0210(4) 0.0248(4) 0.0519(7) 0.0047(4) 0.0032(4) -0.0037(3)
O6 0.0331(6) 0.0323(6) 0.0594(8) 0.0223(6) -0.0042(5) -0.0024(4)
N1 0.0273(5) 0.0283(5) 0.0235(4) 0.0120(4) 0.0012(4) -0.0011(4)
N3 0.0323(5) 0.0201(4) 0.0258(5) 0.0049(4) 0.0031(4) 0.0018(4)
N2 0.0265(5) 0.0264(5) 0.0271(5) 0.0143(4) 0.0013(4) -0.0014(4)
C1 0.0319(6) 0.0293(6) 0.0318(6) 0.0169(5) 0.0020(5) 0.0008(5)
C11 0.0371(7) 0.0217(5) 0.0267(5) 0.0067(4) -0.0021(5) -0.0042(5)
C6 0.0298(6) 0.0377(7) 0.0260(5) 0.0161(5) 0.0027(5) 0.0013(5)
C15 0.0427(8) 0.0306(7) 0.0376(7) 0.0126(6) 0.0144(6) 0.0086(6)
C5 0.0427(8) 0.0330(7) 0.0255(6) 0.0090(5) 0.0032(5) 0.0014(6)
C10 0.0466(9) 0.0287(6) 0.0425(8) 0.0178(6) -0.0029(7) -0.0085(6)
C2 0.0492(9) 0.0439(9) 0.0431(9) 0.0284(8) 0.0095(7) 0.0020(7)
C4 0.0478(9) 0.0509(10) 0.0280(6) 0.0133(7) 0.0074(6) 0.0093(8)
C12 0.0642(12) 0.0311(7) 0.0287(7) 0.0039(6) -0.0063(7) -0.0105(7)
C3 0.0513(10) 0.0601(12) 0.0381(8) 0.0306(8) 0.0133(7) 0.0083(9)
C14 0.0767(14) 0.0322(8) 0.0389(8) 0.0107(7) 0.0279(9) 0.0135(8)
C9 0.0541(11) 0.0480(10) 0.0642(13) 0.0385(10) -0.0063(9) -0.0161(9)
C7 0.0517(10) 0.0669(13) 0.0362(8) 0.0324(9) 0.0078(7) 0.0000(9)
C8 0.0558(12) 0.0752(15) 0.0601(12) 0.0514(12) 0.0005(10) -0.0128(11)
C13 0.0928(17) 0.0309(8) 0.0273(7) 0.0025(6) 0.0117(9) -0.0004(9)

loop_
_atom_type_symbol
_atom_type_description
_atom_type_scat_dispersion_real
_atom_type_scat_dispersion_imag
_atom_type_scat_source
C C 0.0033 0.0016 'International Tables Vol C Tables 4.2.6.8 and 6.1.1.4'
H H 0.0000 0.0000 'International Tables Vol C Tables 4.2.6.8 and 6.1.1.4'
Er Er -0.2586 4.9576 'International Tables Vol C Tables 4.2.6.8 and 6.1.1.4'
N N 0.0061 0.0033 'International Tables Vol C Tables 4.2.6.8 and 6.1.1.4'
O O 0.0106 0.0060 'International Tables Vol C Tables 4.2.6.8 and 6.1.1.4'
S S 0.1246 0.1234 'International Tables Vol C Tables 4.2.6.8 and 6.1.1.4'

loop_
_geom_angle_atom_site_label_1
_geom_angle_atom_site_label_2
_geom_angle_atom_site_label_3
_geom_angle
_geom_angle_site_symmetry_1
_geom_angle_site_symmetry_3
_geom_angle_publ_flag
S2 Er1 S3 72.781(13) . . ?
S2 Er1 S1 151.861(13) . . ?
S1 Er1 S3 80.738(14) . . ?
O2 Er1 S3 130.17(3) . . ?
O2 Er1 S2 68.65(3) . . ?
O2 Er1 S1 138.69(3) . . ?
O2 Er1 O4 80.82(4) . . ?
O2 Er1 O5 74.85(4) . . ?
O1 Er1 S3 141.20(3) . . ?
O1 Er1 S2 139.93(3) . . ?
O1 Er1 S1 68.12(3) . . ?
O1 Er1 O2 71.50(4) . . ?
O1 Er1 O4 79.21(4) . . ?
O1 Er1 O5 79.05(4) . . ?
O4 Er1 S3 74.66(3) . . ?
O4 Er1 S2 98.21(3) . . ?
O4 Er1 S1 83.50(3) . . ?
O4 Er1 O5 151.43(4) . . ?
O3 Er1 S3 67.65(3) . . ?
O3 Er1 S2 84.48(3) . . ?
O3 Er1 S1 76.68(3) . . ?
O3 Er1 O2 135.57(4) . . ?
O3 Er1 O1 123.18(4) . . ?
O3 Er1 O4 139.57(4) . . ?
O3 Er1 O5 68.73(4) . . ?
O5 Er1 S3 133.10(3) . . ?
O5 Er1 S2 86.79(4) . . ?
O5 Er1 S1 105.14(4) . . ?
C11 S3 Er1 98.27(5) . . ?
C6 S2 Er1 98.55(5) . . ?
C1 S1 Er1 100.53(5) . . ?
N2 O2 Er1 122.86(8) . . ?
N1 O1 Er1 127.14(8) . . ?
Er1 O4 H4A 109.5 . . ?
Er1 O4 H4B 109.3 . . ?
H4A O4 H4B 104.5 . . ?
N3 O3 Er1 126.68(8) . . ?
Er1 O5 H5A 131.5 . . ?
Er1 O5 H5B 123.1 . . ?
H5A O5 H5B 104.5 . . ?
H6A O6 H6B 110.9 . . ?
O1 N1 C1 119.69(12) . . ?
O1 N1 C5 117.51(12) . . ?
C5 N1 C1 122.80(13) . . ?
O3 N3 C11 119.58(12) . . ?
O3 N3 C15 117.02(13) . . ?
C15 N3 C11 123.39(13) . . ?
O2 N2 C6 120.04(11) . . ?
O2 N2 C10 117.46(13) . . ?
C10 N2 C6 122.49(13) . . ?
N1 C1 S1 119.46(10) . . ?
N1 C1 C2 116.04(14) . . ?
C2 C1 S1 124.50(13) . . ?
N3 C11 S3 120.22(10) . . ?
N3 C11 C12 115.65(15) . . ?
C12 C11 S3 124.13(14) . . ?
N2 C6 S2 119.56(10) . . ?
N2 C6 C7 116.23(16) . . ?
C7 C6 S2 124.20(14) . . ?
N3 C15 H15 119.9 . . ?
N3 C15 C14 120.25(18) . . ?
C14 C15 H15 119.9 . . ?
N1 C5 H5 119.5 . . ?
N1 C5 C4 120.91(16) . . ?
C4 C5 H5 119.5 . . ?
N2 C10 H10 119.6 . . ?
N2 C10 C9 120.74(18) . . ?
C9 C10 H10 119.6 . . ?
C1 C2 H2 119.1 . . ?
C3 C2 C1 121.79(17) . . ?
C3 C2 H2 119.1 . . ?
C5 C4 H4 120.7 . . ?
C5 C4 C3 118.54(17) . . ?
C3 C4 H4 120.7 . . ?
C11 C12 H12 119.2 . . ?
C13 C12 C11 121.65(19) . . ?
C13 C12 H12 119.2 . . ?
C2 C3 C4 119.89(16) . . ?
C2 C3 H3 120.1 . . ?
C4 C3 H3 120.1 . . ?
C15 C14 H14 120.5 . . ?
C15 C14 C13 118.99(18) . . ?
C13 C14 H14 120.5 . . ?
C10 C9 H9 120.5 . . ?
C10 C9 C8 119.00(19) . . ?
C8 C9 H9 120.5 . . ?
C6 C7 H7 119.1 . . ?
C8 C7 C6 121.86(19) . . ?
C8 C7 H7 119.1 . . ?
C9 C8 H8 120.2 . . ?
C7 C8 C9 119.65(17) . . ?
C7 C8 H8 120.2 . . ?
C12 C13 C14 119.99(16) . . ?
C12 C13 H13 120.0 . . ?
C14 C13 H13 120.0 . . ?

loop_
_geom_bond_atom_site_label_1
_geom_bond_atom_site_label_2
_geom_bond_distance
_geom_bond_site_symmetry_2
_geom_bond_publ_flag
Er1 S3 2.8413(4) . ?
Er1 S2 2.7693(4) . ?
Er1 S1 2.7935(4) . ?
Er1 O2 2.3327(10) . ?
Er1 O1 2.3186(10) . ?
Er1 O4 2.3565(10) . ?
Er1 O3 2.3143(10) . ?
Er1 O5 2.3604(10) . ?
S3 C11 1.7042(16) . ?
S2 C6 1.7083(17) . ?
S1 C1 1.7060(16) . ?
O2 N2 1.3443(14) . ?
O1 N1 1.3452(15) . ?
O4 H4A 0.8503 . ?
O4 H4B 0.8502 . ?
O3 N3 1.3410(15) . ?
O5 H5A 0.8500 . ?
O5 H5B 0.8501 . ?
O6 H6A 0.8500 . ?
O6 H6B 0.74(3) . ?
N1 C1 1.3674(18) . ?
N1 C5 1.3513(19) . ?
N3 C11 1.3665(19) . ?
N3 C15 1.355(2) . ?
N2 C6 1.3657(19) . ?
N2 C10 1.3519(19) . ?
C1 C2 1.409(2) . ?
C11 C12 1.413(2) . ?
C6 C7 1.405(2) . ?
C15 H15 0.9300 . ?
C15 C14 1.366(3) . ?
C5 H5 0.9300 . ?
C5 C4 1.367(2) . ?
C10 H10 0.9300 . ?
C10 C9 1.369(2) . ?
C2 H2 0.9300 . ?
C2 C3 1.360(3) . ?
C4 H4 0.9300 . ?
C4 C3 1.390(3) . ?
C12 H12 0.9300 . ?
C12 C13 1.362(3) . ?
C3 H3 0.9300 . ?
C14 H14 0.9300 . ?
C14 C13 1.385(4) . ?
C9 H9 0.9300 . ?
C9 C8 1.379(4) . ?
C7 H7 0.9300 . ?
C7 C8 1.361(3) . ?
C8 H8 0.9300 . ?
C13 H13 0.9300 . ?

loop_
_geom_torsion_atom_site_label_1
_geom_torsion_atom_site_label_2
_geom_torsion_atom_site_label_3
_geom_torsion_atom_site_label_4
_geom_torsion
_geom_torsion_site_symmetry_1
_geom_torsion_site_symmetry_2
_geom_torsion_site_symmetry_3
_geom_torsion_site_symmetry_4
_geom_torsion_publ_flag
Er1 S3 C11 N3 -18.89(12) . . . . ?
Er1 S3 C11 C12 161.63(13) . . . . ?
Er1 S2 C6 N2 21.25(12) . . . . ?
Er1 S2 C6 C7 -160.23(15) . . . . ?
Er1 S1 C1 N1 13.72(13) . . . . ?
Er1 S1 C1 C2 -165.78(14) . . . . ?
Er1 O2 N2 C6 -28.00(16) . . . . ?
Er1 O2 N2 C10 152.57(12) . . . . ?
Er1 O1 N1 C1 -21.50(18) . . . . ?
Er1 O1 N1 C5 158.02(11) . . . . ?
Er1 O3 N3 C11 23.91(18) . . . . ?
Er1 O3 N3 C15 -156.85(11) . . . . ?
S3 C11 C12 C13 177.69(15) . . . . ?
S2 C6 C7 C8 -177.54(17) . . . . ?
S1 C1 C2 C3 -179.72(16) . . . . ?
O2 N2 C6 S2 -1.34(18) . . . . ?
O2 N2 C6 C7 -179.97(14) . . . . ?
O2 N2 C10 C9 178.83(17) . . . . ?
O1 N1 C1 S1 0.46(18) . . . . ?
O1 N1 C1 C2 180.00(14) . . . . ?
O1 N1 C5 C4 178.75(15) . . . . ?
O3 N3 C11 S3 2.84(18) . . . . ?
O3 N3 C11 C12 -177.64(14) . . . . ?
O3 N3 C15 C14 178.85(15) . . . . ?
N1 C1 C2 C3 0.8(3) . . . . ?
N1 C5 C4 C3 1.7(3) . . . . ?
N3 C11 C12 C13 -1.8(3) . . . . ?
N3 C15 C14 C13 -0.8(3) . . . . ?
N2 C6 C7 C8 1.0(3) . . . . ?
N2 C10 C9 C8 1.3(3) . . . . ?
C1 N1 C5 C4 -1.7(2) . . . . ?
C1 C2 C3 C4 -0.8(3) . . . . ?
C11 N3 C15 C14 -1.9(2) . . . . ?
C11 C12 C13 C14 -0.7(3) . . . . ?
C6 N2 C10 C9 -0.6(3) . . . . ?
C6 C7 C8 C9 -0.3(4) . . . . ?
C15 N3 C11 S3 -176.35(12) . . . . ?
C15 N3 C11 C12 3.2(2) . . . . ?
C15 C14 C13 C12 2.1(3) . . . . ?
C5 N1 C1 S1 -179.03(12) . . . . ?
C5 N1 C1 C2 0.5(2) . . . . ?
C5 C4 C3 C2 -0.4(3) . . . . ?
C10 N2 C6 S2 178.06(13) . . . . ?
C10 N2 C6 C7 -0.6(2) . . . . ?
C10 C9 C8 C7 -0.9(4) . . . . ?
